data_2012586
loop_
_publ_author_name
'Razak, Ibrahim Abdul'
'Usman, Anwar'
'Fun, Hoong-Kun'
'Yamin, Bohari M.'
'Kasim, Nor Azilah'

_publ_section_title
;
 Bis[1,1'-bis(diphenylphosphino)ferrocenium]
 hexadecachlorotetraantimony(III) ethanol solvate
;
_journal_issue 3
_journal_name_full 'Acta Crystallographica Section C'
_journal_page_first m162
_journal_page_last m164
_journal_paper_doi 10.1107/S0108270101021370
_journal_volume 58
_journal_year 2002
_chemical_formula_iupac '2[Fe (C17 H14 P)2] , [Sb4 Cl16] , C2 H6 O'
_chemical_formula_moiety '2C34 H28 Fe P2 2+ , Sb4 Cl16 4- , C2 H6 O'
_chemical_formula_sum 'C70 H62 Cl16 Fe2 O P4 Sb4'
_chemical_formula_weight 2208.98
_chemical_name_systematic
;
Bis[1,1'-bis(diphenylphosphino)ferrocenium] hexadecachlorotetraantimony(III)
ethanol solvate
;
_space_group_IT_number 14
_symmetry_cell_setting monoclinic
_symmetry_space_group_name_Hall '-P 2yn'
_symmetry_space_group_name_H-M 'P 1 21/n 1'
_atom_sites_solution_hydrogens geom
_atom_sites_solution_primary direct
_atom_sites_solution_secondary difmap
_audit_creation_method SHELXL97
_cell_angle_alpha 90
_cell_angle_beta 90.3420(10)
_cell_angle_gamma 90
_cell_formula_units_Z 2
_cell_length_a 11.6280(3)
_cell_length_b 15.0898(3)
_cell_length_c 25.6100(6)
_cell_measurement_reflns_used 6411
_cell_measurement_temperature 293(2)
_cell_measurement_theta_max 28.35
_cell_measurement_theta_min 1.57
_cell_volume 4493.56(18)
_computing_cell_refinement 'SAINT (Siemens, 1996)'
_computing_data_collection 'SMART (Siemens, 1996)'
_computing_data_reduction SAINT
_computing_molecular_graphics SHELXTL
_computing_publication_material 'SHELXTL, PARST (Nardelli, 1995) and PLATON (Spek, 1990)'
_computing_structure_refinement SHELXTL
_computing_structure_solution 'SHELXTL (Sheldrick, 1997)'
_diffrn_ambient_temperature 293(2)
_diffrn_detector_area_resol_mean 8.33
_diffrn_measured_fraction_theta_full .999
_diffrn_measured_fraction_theta_max .999
_diffrn_measurement_device_type 'Siemens SMART CCD area-detector'
_diffrn_measurement_method \w
_diffrn_radiation_monochromator graphite
_diffrn_radiation_source 'fine-focus sealed tube'
_diffrn_radiation_type MoK\a
_diffrn_radiation_wavelength .71073
_diffrn_reflns_av_R_equivalents .084
_diffrn_reflns_av_sigmaI/netI .082
_diffrn_reflns_limit_h_max 13
_diffrn_reflns_limit_h_min -13
_diffrn_reflns_limit_k_max 17
_diffrn_reflns_limit_k_min -13
_diffrn_reflns_limit_l_max 30
_diffrn_reflns_limit_l_min -30
_diffrn_reflns_number 25353
_diffrn_reflns_theta_full 25.00
_diffrn_reflns_theta_max 25
_diffrn_reflns_theta_min 1.57
_diffrn_standards_decay_% negligible
_exptl_absorpt_coefficient_mu 2.084
_exptl_absorpt_correction_T_max .681
_exptl_absorpt_correction_T_min .538
_exptl_absorpt_correction_type empirical
_exptl_absorpt_process_details '(SADABS; Sheldrick, 1996)'
_exptl_crystal_colour 'light yellow'
_exptl_crystal_density_diffrn 1.633
_exptl_crystal_density_meas ?
_exptl_crystal_density_method 'not measured'
_exptl_crystal_description slab
_exptl_crystal_F_000 2156
_exptl_crystal_size_max .34
_exptl_crystal_size_mid .22
_exptl_crystal_size_min .20
_refine_diff_density_max .70
_refine_diff_density_min -1.01
_refine_ls_extinction_method none
_refine_ls_goodness_of_fit_ref .962
_refine_ls_hydrogen_treatment constr
_refine_ls_matrix_type full
_refine_ls_number_parameters 454
_refine_ls_number_reflns 7901
_refine_ls_number_restraints 0
_refine_ls_restrained_S_all .962
_refine_ls_R_factor_all .070
_refine_ls_R_factor_gt .042
_refine_ls_shift/su_max .001
_refine_ls_shift/su_mean .000
_refine_ls_structure_factor_coef Fsqd
_refine_ls_weighting_details 'calc w = 1/[\s^2^(Fo^2^)+(0.0396P)^2^] where P=(Fo^2^+2Fc^2^)/3'
_refine_ls_weighting_scheme calc
_refine_ls_wR_factor_gt .099
_refine_ls_wR_factor_ref .108
_reflns_number_gt 5408
_reflns_number_total 7901
_reflns_threshold_expression I>2\s(I)
_cod_data_source_file na1547.cif
_cod_data_source_block I
_cod_depositor_comments
;
The following automatic conversions were performed:

'_exptl_crystal_density_meas' value 'not measured' was changed to '?'
- the value is perceived as not measured.

Automatic conversion script
Id: cif_fix_values 3008 2015-01-20 13:52:24Z robertas 
;
_cod_original_sg_symbol_H-M 'P 21/n'
_cod_database_code 2012586
_cod_database_fobs_code 2012586

loop_
_symmetry_equiv_pos_as_xyz
'x, y, z'
'-x+1/2, y+1/2, -z+1/2'
'-x, -y, -z'
'x-1/2, -y-1/2, z-1/2'

loop_
_atom_site_label
_atom_site_fract_x
_atom_site_fract_y
_atom_site_fract_z
_atom_site_U_iso_or_equiv
_atom_site_adp_type
_atom_site_calc_flag
_atom_site_refinement_flags
_atom_site_occupancy
_atom_site_disorder_assembly
_atom_site_disorder_group
_atom_site_type_symbol
P1 .06070(13) .10346(10) .38437(6) .0433(4) Uani d . 1 . . P
P2 -.06959(13) .08754(11) .11906(6) .0477(4) Uani d . 1 . . P
Sb1 .04900(3) .40707(2) .436254(14) .03956(12) Uani d . 1 . . Sb
Sb2 .02832(3) .33168(3) .609368(14) .04211(13) Uani d . 1 . . Sb
Fe1 .0000 .0000 .5000 .0429(3) Uani d S 1 . . Fe
Fe2 .0000 .0000 .0000 .0433(3) Uani d S 1 . . Fe
Cl1 -.05782(15) .28880(11) .48777(7) .0658(5) Uani d . 1 . . Cl
Cl2 .21074(13) .30805(11) .42200(7) .0637(5) Uani d . 1 . . Cl
Cl3 -.04939(15) .35352(12) .35981(6) .0657(5) Uani d . 1 . . Cl
Cl4 .14821(13) .53149(12) .37275(6) .0656(5) Uani d . 1 . . Cl
Cl5 .11886(13) .39306(12) .68552(6) .0630(5) Uani d . 1 . . Cl
Cl6 -.08023(16) .22344(12) .66150(7) .0758(5) Uani d . 1 . . Cl
Cl7 .19149(15) .23228(12) .59678(7) .0683(5) Uani d . 1 . . Cl
Cl8 .14619(12) .46402(11) .54968(6) .0538(4) Uani d . 1 . . Cl
O1 .488(2) .084(3) .5520(10) .33(2) Uani d P .50 . . O
H1A .4572 .1122 .5752 .501 Uiso calc PR .50 . . H
C1 .1009(5) .0437(4) .4408(2) .0433(14) Uani d . 1 . . C
C2 .1152(5) -.0501(4) .4466(2) .0508(15) Uani d . 1 . . C
H2A .0994 -.0954 .4201 .061 Uiso calc R 1 . . H
C3 .1567(5) -.0652(5) .4986(2) .0566(17) Uani d . 1 . . C
H3A .1727 -.1233 .5142 .068 Uiso calc R 1 . . H
C4 .1699(5) .0175(5) .5239(2) .0574(18) Uani d . 1 . . C
H4A .1960 .0262 .5600 .069 Uiso calc R 1 . . H
C5 .1363(5) .0853(4) .4891(2) .0476(15) Uani d . 1 . . C
H5A .1368 .1490 .4964 .057 Uiso calc R 1 . . H
C6 .1790(5) .0975(4) .3400(2) .0470(15) Uani d . 1 . . C
C7 .1671(7) .1248(7) .2902(3) .113(3) Uani d . 1 . . C
H7A .0969 .1471 .2787 .135 Uiso calc R 1 . . H
C8 .2598(8) .1198(8) .2556(3) .128(4) Uani d . 1 . . C
H8A .2503 .1370 .2210 .153 Uiso calc R 1 . . H
C9 .3617(8) .0902(6) .2723(3) .095(3) Uani d . 1 . . C
H9A .4230 .0852 .2493 .114 Uiso calc R 1 . . H
C10 .3743(7) .0681(7) .3219(4) .113(3) Uani d . 1 . . C
H10A .4461 .0491 .3335 .136 Uiso calc R 1 . . H
C11 .2847(6) .0721(6) .3572(3) .099(3) Uani d . 1 . . C
H11A .2967 .0577 .3921 .119 Uiso calc R 1 . . H
C12 -.0696(5) .0660(4) .3538(2) .0443(14) Uani d . 1 . . C
C13 -.0766(6) -.0130(5) .3279(3) .0666(19) Uani d . 1 . . C
H13A -.0115 -.0483 .3244 .080 Uiso calc R 1 . . H
C14 -.1797(7) -.0402(6) .3072(3) .085(2) Uani d . 1 . . C
H14A -.1847 -.0947 .2904 .102 Uiso calc R 1 . . H
C15 -.2737(7) .0112(7) .3110(3) .094(3) Uani d . 1 . . C
H15A -.3424 -.0072 .2957 .113 Uiso calc R 1 . . H
C16 -.2694(7) .0907(6) .3371(4) .091(3) Uani d . 1 . . C
H16A -.3355 .1250 .3402 .110 Uiso calc R 1 . . H
C17 -.1680(6) .1193(5) .3587(3) .0675(19) Uani d . 1 . . C
H17A -.1643 .1732 .3763 .081 Uiso calc R 1 . . H
C18 -.0065(5) .0947(4) .0562(2) .0440(14) Uani d . 1 . . C
C19 -.0711(5) .1225(4) .0113(2) .0478(15) Uani d . 1 . . C
H19A -.1531 .1373 .0103 .057 Uiso calc R 1 . . H
C20 .0058(5) .1270(4) -.0303(2) .0521(16) Uani d . 1 . . C
H20A -.0142 .1435 -.0662 .063 Uiso calc R 1 . . H
C21 .1163(5) .1011(4) -.0127(2) .0593(17) Uani d . 1 . . C
H21A .1854 .0971 -.0343 .071 Uiso calc R 1 . . H
C22 .1103(5) .0810(4) .0412(2) .0527(16) Uani d . 1 . . C
H22A .1740 .0622 .0639 .063 Uiso calc R 1 . . H
C23 -.0249(5) .1798(4) .1589(2) .0550(17) Uani d . 1 . . C
C24 .0759(7) .2271(5) .1489(3) .084(2) Uani d . 1 . . C
H24A .1238 .2106 .1216 .101 Uiso calc R 1 . . H
C25 .1035(8) .2993(6) .1802(4) .109(3) Uani d . 1 . . C
H25A .1701 .3317 .1740 .130 Uiso calc R 1 . . H
C26 .0321(8) .3224(5) .2202(3) .093(3) Uani d . 1 . . C
H26A .0503 .3715 .2406 .112 Uiso calc R 1 . . H
C27 -.0643(7) .2756(6) .2309(3) .091(3) Uani d . 1 . . C
H27A -.1105 .2915 .2589 .109 Uiso calc R 1 . . H
C28 -.0932(6) .2052(5) .2003(3) .074(2) Uani d . 1 . . C
H28A -.1600 .1736 .2074 .089 Uiso calc R 1 . . H
C29 -.0460(5) -.0154(4) .1515(2) .0510(15) Uani d . 1 . . C
C30 -.1380(6) -.0735(5) .1566(3) .0641(18) Uani d . 1 . . C
H30A -.2103 -.0582 .1437 .077 Uiso calc R 1 . . H
C31 -.1212(8) -.1535(6) .1807(3) .086(2) Uani d . 1 . . C
H31A -.1830 -.1920 .1847 .103 Uiso calc R 1 . . H
C32 -.0157(9) -.1776(6) .1990(3) .101(3) Uani d . 1 . . C
H32A -.0067 -.2318 .2157 .121 Uiso calc R 1 . . H
C33 .0777(8) -.1229(7) .1930(3) .098(3) Uani d . 1 . . C
H33A .1504 -.1409 .2039 .118 Uiso calc R 1 . . H
C34 .0612(6) -.0398(6) .1703(3) .077(2) Uani d . 1 . . C
H34A .1226 -.0006 .1678 .092 Uiso calc R 1 . . H
C35 .481(3) .128(2) .5074(18) .19(2) Uani d P .50 . . C
H35A .3998 .1388 .5017 .229 Uiso calc PR .50 . . H
H35B .5155 .1855 .5143 .229 Uiso calc PR .50 . . H
C36 .521(3) .103(2) .4628(15) .19(2) Uani d P .50 . . C
H36A .5044 .1472 .4369 .292 Uiso calc PR .50 . . H
H36B .4859 .0479 .4529 .292 Uiso calc PR .50 . . H
H36C .6029 .0951 .4656 .292 Uiso calc PR .50 . . H

loop_
_atom_site_aniso_label
_atom_site_aniso_U_11
_atom_site_aniso_U_22
_atom_site_aniso_U_33
_atom_site_aniso_U_12
_atom_site_aniso_U_13
_atom_site_aniso_U_23
P1 .0466(9) .0498(10) .0336(8) .0002(7) .0089(7) .0020(7)
P2 .0415(9) .0678(11) .0337(8) .0019(8) .0019(7) -.0050(8)
Sb1 .0406(2) .0447(2) .0333(2) -.00056(18) -.00072(16) -.00502(17)
Sb2 .0403(2) .0517(3) .0345(2) -.00163(18) .00603(16) -.00355(18)
Fe1 .0445(7) .0510(8) .0334(6) -.0060(6) .0065(5) .0054(5)
Fe2 .0390(6) .0578(8) .0331(6) .0086(6) .0053(5) .0009(6)
Cl1 .0723(11) .0626(11) .0626(11) -.0154(9) .0058(9) -.0009(9)
Cl2 .0468(9) .0665(11) .0779(12) .0106(8) -.0023(8) -.0146(9)
Cl3 .0755(11) .0753(12) .0460(9) .0001(9) -.0168(8) -.0185(9)
Cl4 .0442(9) .0954(13) .0572(10) .0025(9) .0083(7) .0109(10)
Cl5 .0479(9) .0969(14) .0441(9) .0030(9) -.0002(7) -.0206(9)
Cl6 .0838(13) .0635(12) .0807(13) -.0065(10) .0377(10) .0081(10)
Cl7 .0671(11) .0705(12) .0675(11) .0190(9) .0095(9) -.0139(9)
Cl8 .0422(8) .0681(11) .0512(9) -.0063(7) .0051(7) -.0026(8)
O1 .158(18) .62(6) .22(3) .02(3) -.01(2) -.28(3)
C1 .043(3) .051(4) .036(3) -.006(3) .012(3) .004(3)
C2 .055(4) .047(4) .051(4) -.001(3) .013(3) .001(3)
C3 .047(4) .064(5) .059(4) .005(3) .009(3) .021(4)
C4 .044(4) .082(5) .046(4) -.015(3) -.003(3) .014(4)
C5 .048(4) .053(4) .041(3) -.013(3) .005(3) .003(3)
C6 .051(4) .062(4) .029(3) -.001(3) .011(3) .005(3)
C7 .060(5) .224(11) .054(5) .007(6) .013(4) .043(6)
C8 .092(7) .245(12) .046(5) -.031(8) .031(5) .039(6)
C9 .086(6) .135(8) .064(5) -.006(6) .043(5) .004(5)
C10 .063(5) .169(10) .107(7) .035(6) .030(5) .039(7)
C11 .056(5) .177(9) .067(5) .027(5) .026(4) .045(5)
C12 .045(3) .054(4) .034(3) -.001(3) .003(3) .011(3)
C13 .072(5) .065(5) .063(4) .008(4) -.005(4) -.008(4)
C14 .092(6) .087(6) .076(5) -.016(5) -.025(5) -.015(5)
C15 .072(6) .120(8) .090(6) -.023(6) -.028(5) .018(6)
C16 .060(5) .086(6) .129(8) .000(5) -.016(5) .018(6)
C17 .058(4) .057(4) .088(5) .001(4) .000(4) .004(4)
C18 .043(3) .055(4) .034(3) .007(3) .003(3) -.001(3)
C19 .043(3) .059(4) .041(3) .015(3) .003(3) -.002(3)
C20 .059(4) .056(4) .042(3) .011(3) .011(3) .009(3)
C21 .055(4) .060(4) .063(4) .001(3) .024(3) -.008(3)
C22 .042(3) .067(4) .050(4) .006(3) -.001(3) -.002(3)
C23 .050(4) .078(5) .037(3) .006(3) -.003(3) -.010(3)
C24 .080(6) .100(6) .073(5) -.028(5) .025(4) -.018(5)
C25 .107(7) .123(8) .096(7) -.056(6) .025(5) -.044(6)
C26 .108(7) .090(6) .081(6) -.004(5) -.003(5) -.042(5)
C27 .063(5) .140(8) .070(5) -.010(5) .003(4) -.048(5)
C28 .052(4) .117(6) .054(4) -.009(4) .005(3) -.033(4)
C29 .048(4) .070(4) .035(3) .000(3) .006(3) .002(3)
C30 .061(4) .073(5) .058(4) .000(4) .003(3) .000(4)
C31 .093(6) .085(6) .081(6) -.007(5) .015(5) .007(5)
C32 .125(8) .087(7) .090(7) .020(6) .010(6) .021(5)
C33 .084(6) .119(8) .090(6) .033(6) -.009(5) .030(6)
C34 .054(4) .110(7) .068(5) .006(4) -.006(4) .024(5)
C35 .17(4) .085(18) .31(7) -.06(2) -.05(4) .06(3)
C36 .11(2) .19(4) .28(5) .015(19) -.04(3) .12(4)

loop_
_atom_type_symbol
_atom_type_description
_atom_type_scat_dispersion_real
_atom_type_scat_dispersion_imag
_atom_type_scat_source
C C .0033 .0016 'International Tables Vol C Tables 4.2.6.8 and 6.1.1.4'
H H .0000 .0000 'International Tables Vol C Tables 4.2.6.8 and 6.1.1.4'
O O .0106 .0060 'International Tables Vol C Tables 4.2.6.8 and 6.1.1.4'
P P .1023 .0942 'International Tables Vol C Tables 4.2.6.8 and 6.1.1.4'
Cl Cl .1484 .1585 'International Tables Vol C Tables 4.2.6.8 and 6.1.1.4'
Fe Fe .3463 .8444 'International Tables Vol C Tables 4.2.6.8 and 6.1.1.4'
Sb Sb -.5866 1.5461 'International Tables Vol C Tables 4.2.6.8 and 6.1.1.4'

loop_
_geom_angle_atom_site_label_1
_geom_angle_atom_site_label_2
_geom_angle_atom_site_label_3
_geom_angle_site_symmetry_1
_geom_angle_site_symmetry_3
_geom_angle
_geom_angle_publ_flag
C1 P1 C6 . . 107.1(3) ?
C1 P1 C12 . . 114.6(3) ?
C6 P1 C12 . . 110.9(3) ?
C18 P2 C29 . . 114.3(3) ?
C18 P2 C23 . . 110.3(3) ?
C29 P2 C23 . . 111.5(3) ?
Cl3 Sb1 Cl2 . . 92.06(6) ?
Cl3 Sb1 Cl1 . . 87.42(6) ?
Cl2 Sb1 Cl1 . . 91.56(6) ?
Cl3 Sb1 Cl4 . . 86.96(6) ?
Cl2 Sb1 Cl4 . . 90.18(6) ?
Cl1 Sb1 Cl4 . . 174.18(5) yes
Cl3 Sb1 Cl8 . 3_566 87.66(5) ?
Cl2 Sb1 Cl8 . 3_566 177.24(6) yes
Cl1 Sb1 Cl8 . 3_566 91.17(5) ?
Cl4 Sb1 Cl8 . 3_566 87.06(5) ?
Cl3 Sb1 Cl8 . 1 170.37(5) yes
Cl2 Sb1 Cl8 . 1 91.82(5) ?
Cl1 Sb1 Cl8 . 1 83.66(5) ?
Cl4 Sb1 Cl8 . 1 101.84(5) ?
Cl5 Sb2 Cl7 . . 90.40(6) ?
Cl5 Sb2 Cl6 . . 92.25(6) ?
Cl7 Sb2 Cl6 . . 93.75(6) ?
Cl5 Sb2 Cl8 . . 87.46(5) ?
Cl7 Sb2 Cl8 . . 89.03(6) ?
Cl6 Sb2 Cl8 . . 177.21(5) yes
Cl5 Sb2 Cl4 . 3_566 84.60(5) ?
Cl7 Sb2 Cl4 . 3_566 173.11(6) yes
Cl6 Sb2 Cl4 . 3_566 91.19(6) ?
Cl8 Sb2 Cl4 . 3_566 86.02(5) ?
Cl5 Sb2 Cl1 . 1 164.68(5) yes
Cl7 Sb2 Cl1 . 1 89.24(5) ?
Cl6 Sb2 Cl1 . 1 103.06(6) ?
Cl8 Sb2 Cl1 . 1 77.22(4) ?
Cl4 Sb2 Cl1 3_566 1 94.33(5) ?
C1 Fe1 C5 . . 41.3(2) ?
C1 Fe1 C5 . 3_556 138.7(2) ?
C1 Fe1 C2 . . 41.0(2) ?
C5 Fe1 C2 . . 68.7(2) ?
C5 Fe1 C2 3_556 . 111.3(2) ?
C1 Fe1 C2 . 3_556 139.0(2) ?
C1 Fe1 C3 3_556 . 111.7(2) ?
C1 Fe1 C3 . . 68.3(2) ?
C5 Fe1 C3 . . 67.5(2) ?
C2 Fe1 C3 . . 40.5(2) ?
C5 Fe1 C3 . 3_556 112.5(2) ?
C2 Fe1 C3 . 3_556 139.5(2) ?
C1 Fe1 C4 . . 68.1(2) ?
C5 Fe1 C4 . . 39.8(2) ?
C2 Fe1 C4 . . 67.8(2) ?
C3 Fe1 C4 . . 39.8(2) ?
C1 Fe1 C4 . 3_556 111.9(2) ?
C5 Fe1 C4 . 3_556 140.2(2) ?
C2 Fe1 C4 . 3_556 112.2(2) ?
C3 Fe1 C4 . 3_556 140.2(2) ?
C18 Fe2 C19 . 3 138.9(2) ?
C18 Fe2 C19 . . 41.1(2) ?
C18 Fe2 C22 . 3 139.1(2) ?
C19 Fe2 C22 . 3 111.0(2) ?
C18 Fe2 C22 . . 40.9(2) ?
C19 Fe2 C22 . . 69.0(2) ?
C18 Fe2 C21 . 3 112.4(2) ?
C19 Fe2 C21 . 3 112.3(2) ?
C22 Fe2 C21 . 3 139.8(2) ?
C18 Fe2 C21 . . 67.6(2) ?
C19 Fe2 C21 . . 67.7(2) ?
C22 Fe2 C21 . . 40.2(2) ?
C18 Fe2 C20 . 3 112.6(2) ?
C19 Fe2 C20 . 3 140.3(2) ?
C22 Fe2 C20 . 3 112.3(2) ?
C21 Fe2 C20 . 3 140.0(2) ?
C18 Fe2 C20 . . 67.4(2) ?
C19 Fe2 C20 . . 39.7(2) ?
C22 Fe2 C20 . . 67.7(2) ?
C21 Fe2 C20 . . 40.0(2) ?
C35 O1 H1A . . 109.5 ?
C2 C1 C5 . . 107.9(5) ?
C2 C1 P1 . . 128.3(4) ?
C5 C1 P1 . . 123.5(4) ?
C2 C1 Fe1 . . 70.7(3) ?
C5 C1 Fe1 . . 70.4(3) ?
P1 C1 Fe1 . . 128.7(3) ?
C3 C2 C1 . . 107.0(5) ?
C3 C2 Fe1 . . 70.1(3) ?
C1 C2 Fe1 . . 68.3(3) ?
C3 C2 H2A . . 126.5 ?
C1 C2 H2A . . 126.5 ?
Fe1 C2 H2A . . 126.5 ?
C4 C3 C2 . . 108.7(6) ?
C4 C3 Fe1 . . 70.5(4) ?
C2 C3 Fe1 . . 69.4(3) ?
C4 C3 H3A . . 125.7 ?
C2 C3 H3A . . 125.7 ?
Fe1 C3 H3A . . 125.7 ?
C5 C4 C3 . . 108.8(5) ?
C5 C4 Fe1 . . 69.3(3) ?
C3 C4 Fe1 . . 69.7(3) ?
C5 C4 H4A . . 125.6 ?
C3 C4 H4A . . 125.6 ?
Fe1 C4 H4A . . 125.6 ?
C4 C5 C1 . . 107.6(5) ?
C4 C5 Fe1 . . 70.9(3) ?
C1 C5 Fe1 . . 68.2(3) ?
C4 C5 H5A . . 126.2 ?
C1 C5 H5A . . 126.2 ?
Fe1 C5 H5A . . 126.2 ?
C7 C6 C11 . . 118.8(6) ?
C7 C6 P1 . . 120.7(5) ?
C11 C6 P1 . . 120.3(5) ?
C6 C7 C8 . . 120.5(7) ?
C6 C7 H7A . . 119.7 ?
C8 C7 H7A . . 119.7 ?
C9 C8 C7 . . 120.0(8) ?
C9 C8 H8A . . 120.0 ?
C7 C8 H8A . . 120.0 ?
C10 C9 C8 . . 119.1(8) ?
C10 C9 H9A . . 120.5 ?
C8 C9 H9A . . 120.5 ?
C9 C10 C11 . . 122.5(8) ?
C9 C10 H10A . . 118.8 ?
C11 C10 H10A . . 118.8 ?
C6 C11 C10 . . 118.9(7) ?
C6 C11 H11A . . 120.6 ?
C10 C11 H11A . . 120.6 ?
C13 C12 C17 . . 119.8(6) ?
C13 C12 P1 . . 122.3(5) ?
C17 C12 P1 . . 117.9(5) ?
C12 C13 C14 . . 119.8(7) ?
C12 C13 H13A . . 120.1 ?
C14 C13 H13A . . 120.1 ?
C15 C14 C13 . . 120.6(8) ?
C15 C14 H14A . . 119.7 ?
C13 C14 H14A . . 119.7 ?
C14 C15 C16 . . 120.8(7) ?
C14 C15 H15A . . 119.6 ?
C16 C15 H15A . . 119.6 ?
C17 C16 C15 . . 120.0(8) ?
C17 C16 H16A . . 120.0 ?
C15 C16 H16A . . 120.0 ?
C16 C17 C12 . . 118.9(7) ?
C16 C17 H17A . . 120.6 ?
C12 C17 H17A . . 120.6 ?
C22 C18 C19 . . 108.8(5) ?
C22 C18 P2 . . 129.3(4) ?
C19 C18 P2 . . 121.8(4) ?
C22 C18 Fe2 . . 70.6(3) ?
C19 C18 Fe2 . . 70.1(3) ?
P2 C18 Fe2 . . 128.1(3) ?
C20 C19 C18 . . 107.0(5) ?
C20 C19 Fe2 . . 71.0(3) ?
C18 C19 Fe2 . . 68.8(3) ?
C20 C19 H19A . . 126.5 ?
C18 C19 H19A . . 126.5 ?
Fe2 C19 H19A . . 126.5 ?
C19 C20 C21 . . 109.1(5) ?
C19 C20 Fe2 . . 69.3(3) ?
C21 C20 Fe2 . . 69.9(3) ?
C19 C20 H20A . . 125.4 ?
C21 C20 H20A . . 125.4 ?
Fe2 C20 H20A . . 125.4 ?
C20 C21 C22 . . 108.7(5) ?
C20 C21 Fe2 . . 70.1(4) ?
C22 C21 Fe2 . . 69.6(4) ?
C20 C21 H21A . . 125.7 ?
C22 C21 H21A . . 125.7 ?
Fe2 C21 H21A . . 125.7 ?
C21 C22 C18 . . 106.4(5) ?
C21 C22 Fe2 . . 70.2(3) ?
C18 C22 Fe2 . . 68.5(3) ?
C21 C22 H22A . . 126.8 ?
C18 C22 H22A . . 126.8 ?
Fe2 C22 H22A . . 126.8 ?
C28 C23 C24 . . 119.0(6) ?
C28 C23 P2 . . 118.9(5) ?
C24 C23 P2 . . 122.1(5) ?
C25 C24 C23 . . 119.1(7) ?
C25 C24 H24A . . 120.4 ?
C23 C24 H24A . . 120.4 ?
C26 C25 C24 . . 119.6(8) ?
C26 C25 H25A . . 120.2 ?
C24 C25 H25A . . 120.2 ?
C27 C26 C25 . . 121.7(8) ?
C27 C26 H26A . . 119.2 ?
C25 C26 H26A . . 119.2 ?
C26 C27 C28 . . 119.5(7) ?
C26 C27 H27A . . 120.2 ?
C28 C27 H27A . . 120.2 ?
C27 C28 C23 . . 121.1(7) ?
C27 C28 H28A . . 119.4 ?
C23 C28 H28A . . 119.4 ?
C34 C29 C30 . . 119.4(6) ?
C34 C29 P2 . . 122.1(5) ?
C30 C29 P2 . . 118.5(5) ?
C31 C30 C29 . . 119.4(7) ?
C31 C30 H30A . . 120.3 ?
C29 C30 H30A . . 120.3 ?
C32 C31 C30 . . 121.1(8) ?
C32 C31 H31A . . 119.4 ?
C30 C31 H31A . . 119.4 ?
C31 C32 C33 . . 120.9(8) ?
C31 C32 H32A . . 119.5 ?
C33 C32 H32A . . 119.5 ?
C32 C33 C34 . . 118.6(8) ?
C32 C33 H33A . . 120.7 ?
C34 C33 H33A . . 120.7 ?
C29 C34 C33 . . 120.4(7) ?
C29 C34 H34A . . 119.8 ?
C33 C34 H34A . . 119.8 ?
C36 C35 O1 . . 126(4) ?
C36 C35 H35A . . 105.8 ?
O1 C35 H35A . . 105.8 ?
C36 C35 H35B . . 105.8 ?
O1 C35 H35B . . 105.8 ?
H35A C35 H35B . . 106.2 ?
C35 C36 H36A . . 109.5 ?
C35 C36 H36B . . 109.5 ?
H36A C36 H36B . . 109.5 ?
C35 C36 H36C . . 109.5 ?
H36A C36 H36C . . 109.5 ?
H36B C36 H36C . . 109.5 ?

loop_
_geom_bond_atom_site_label_1
_geom_bond_atom_site_label_2
_geom_bond_site_symmetry_2
_geom_bond_distance
_geom_bond_publ_flag
P1 C1 . 1.764(6) yes
P1 C6 . 1.792(6) yes
P1 C12 . 1.793(6) yes
P2 C18 . 1.776(6) yes
P2 C29 . 1.782(6) yes
P2 C23 . 1.800(6) yes
Sb1 Cl3 . 2.402(2) yes
Sb1 Cl2 . 2.431(2) yes
Sb1 Cl1 . 2.547(2) yes
Sb1 Cl4 . 2.743(2) yes
Sb1 Cl8 3_566 3.012(2) yes
Sb1 Cl8 1 3.227(2) yes
Sb2 Cl5 . 2.397(2) yes
Sb2 Cl7 . 2.442(2) yes
Sb2 Cl6 . 2.462(2) yes
Sb2 Cl8 . 2.869(2) yes
Sb2 Cl4 3_566 2.949(2) yes
Sb2 Cl1 . 3.329(2) yes
Fe1 C1 . 2.032(5) ?
Fe1 C5 . 2.062(5) ?
Fe1 C2 . 2.063(6) ?
Fe1 C3 . 2.072(6) ?
Fe1 C4 . 2.082(6) ?
Fe2 C18 . 2.030(5) ?
Fe2 C19 . 2.047(6) ?
Fe2 C22 . 2.059(6) ?
Fe2 C21 . 2.066(6) ?
Fe2 C20 . 2.069(6) ?
O1 C35 . 1.33(4) ?
O1 H1A . .8200 ?
C1 C2 . 1.433(8) ?
C1 C5 . 1.445(7) ?
C2 C3 . 1.431(8) ?
C2 H2A . .9800 ?
C3 C4 . 1.415(8) ?
C3 H3A . .9800 ?
C4 C5 . 1.410(8) ?
C4 H4A . .9800 ?
C5 H5A . .9800 ?
C6 C7 . 1.345(9) ?
C6 C11 . 1.358(8) ?
C7 C8 . 1.402(10) ?
C7 H7A . .9300 ?
C8 C9 . 1.334(11) ?
C8 H8A . .9300 ?
C9 C10 . 1.321(11) ?
C9 H9A . .9300 ?
C10 C11 . 1.386(10) ?
C10 H10A . .9300 ?
C11 H11A . .9300 ?
C12 C13 . 1.366(8) ?
C12 C17 . 1.404(8) ?
C13 C14 . 1.372(9) ?
C13 H13A . .9300 ?
C14 C15 . 1.344(11) ?
C14 H14A . .9300 ?
C15 C16 . 1.374(11) ?
C15 H15A . .9300 ?
C16 C17 . 1.370(9) ?
C16 H16A . .9300 ?
C17 H17A . .9300 ?
C18 C22 . 1.428(8) ?
C18 C19 . 1.432(7) ?
C19 C20 . 1.397(8) ?
C19 H19A . .9800 ?
C20 C21 . 1.414(8) ?
C20 H20A . .9800 ?
C21 C22 . 1.417(8) ?
C21 H21A . .9800 ?
C22 H22A . .9800 ?
C23 C28 . 1.384(8) ?
C23 C24 . 1.398(9) ?
C24 C25 . 1.389(10) ?
C24 H24A . .9300 ?
C25 C26 . 1.369(11) ?
C25 H25A . .9300 ?
C26 C27 . 1.355(10) ?
C26 H26A . .9300 ?
C27 C28 . 1.361(9) ?
C27 H27A . .9300 ?
C28 H28A . .9300 ?
C29 C34 . 1.384(8) ?
C29 C30 . 1.390(8) ?
C30 C31 . 1.370(9) ?
C30 H30A . .9300 ?
C31 C32 . 1.359(11) ?
C31 H31A . .9300 ?
C32 C33 . 1.373(11) ?
C32 H32A . .9300 ?
C33 C34 . 1.395(10) ?
C33 H33A . .9300 ?
C34 H34A . .9300 ?
C35 C36 . 1.29(5) ?
C35 H35A . .9700 ?
C35 H35B . .9700 ?
C36 H36A . .9600 ?
C36 H36B . .9600 ?
C36 H36C . .9600 ?

loop_
_geom_hbond_atom_site_label_D
_geom_hbond_atom_site_label_H
_geom_hbond_atom_site_label_A
_geom_hbond_site_symmetry_A
_geom_hbond_distance_DH
_geom_hbond_distance_HA
_geom_hbond_distance_DA
_geom_hbond_angle_DHA
_geom_hbond_publ_flag
C2 H2A Cl6 3_556 .98 2.85 3.829(6) 173 yes
C13 H13A Cl6 3_556 .93 2.87 3.671(7) 145 yes
C27 H27A Cl3 1_555 .93 2.84 3.508(8) 130 yes
C3 H3A Cl1 3_556 .98 2.83 3.582(7) 134 yes
C9 H9A Cl5 4_665 .93 2.83 3.744(9) 168 yes
C19 H19A Cl2 4_565 .98 2.87 3.564(6) 128 yes
C21 H21A Cl8 2_545 .98 2.83 3.582(6) 134 yes
C28 H28A Cl5 4_565 .93 2.81 3.679(7) 155 yes
C22 H22A Cl4 2_545 .98 2.66 3.636(6) 173 yes

loop_
_geom_torsion_atom_site_label_1
_geom_torsion_atom_site_label_2
_geom_torsion_atom_site_label_3
_geom_torsion_atom_site_label_4
_geom_torsion_site_symmetry_1
_geom_torsion
C6 P1 C1 C2 . -70.1(6)
C12 P1 C1 C2 . 53.4(6)
C6 P1 C1 C5 . 103.6(5)
C12 P1 C1 C5 . -133.0(5)
C6 P1 C1 Fe1 . -165.5(4)
C12 P1 C1 Fe1 . -42.0(5)
C5 Fe1 C1 C2 . 118.1(5)
C5 Fe1 C1 C2 3_556 -61.9(5)
C2 Fe1 C1 C2 3_556 180.0000(10)
C3 Fe1 C1 C2 . 37.9(4)
C3 Fe1 C1 C2 3_556 -142.1(4)
C4 Fe1 C1 C2 . 80.9(4)
C4 Fe1 C1 C2 3_556 -99.1(4)
C5 Fe1 C1 C5 3_556 180.0
C2 Fe1 C1 C5 . -118.1(5)
C2 Fe1 C1 C5 3_556 61.9(5)
C3 Fe1 C1 C5 . -80.2(4)
C3 Fe1 C1 C5 3_556 99.8(4)
C4 Fe1 C1 C5 . -37.2(3)
C4 Fe1 C1 C5 3_556 142.8(3)
C5 Fe1 C1 P1 . -117.8(6)
C5 Fe1 C1 P1 3_556 62.2(6)
C2 Fe1 C1 P1 . 124.1(6)
C2 Fe1 C1 P1 3_556 -55.9(6)
C3 Fe1 C1 P1 . 162.0(5)
C3 Fe1 C1 P1 3_556 -18.0(5)
C4 Fe1 C1 P1 . -154.9(5)
C4 Fe1 C1 P1 3_556 25.1(5)
C5 C1 C2 C3 . 1.2(6)
P1 C1 C2 C3 . 175.7(4)
Fe1 C1 C2 C3 . -59.7(4)
C5 C1 C2 Fe1 . 60.9(4)
P1 C1 C2 Fe1 . -124.6(5)
C1 Fe1 C2 C3 3_556 -61.4(5)
C1 Fe1 C2 C3 . 118.6(5)
C5 Fe1 C2 C3 . 79.9(4)
C5 Fe1 C2 C3 3_556 -100.1(4)
C3 Fe1 C2 C3 3_556 180.000(2)
C4 Fe1 C2 C3 . 36.9(4)
C4 Fe1 C2 C3 3_556 -143.1(4)
C1 Fe1 C2 C1 3_556 180.0000(10)
C5 Fe1 C2 C1 . -38.7(3)
C5 Fe1 C2 C1 3_556 141.3(3)
C3 Fe1 C2 C1 . -118.6(5)
C3 Fe1 C2 C1 3_556 61.4(5)
C4 Fe1 C2 C1 . -81.7(4)
C4 Fe1 C2 C1 3_556 98.3(4)
C1 C2 C3 C4 . -1.2(6)
Fe1 C2 C3 C4 . -59.8(4)
C1 C2 C3 Fe1 . 58.6(4)
C1 Fe1 C3 C4 3_556 -98.6(4)
C1 Fe1 C3 C4 . 81.4(4)
C5 Fe1 C3 C4 . 36.7(3)
C5 Fe1 C3 C4 3_556 -143.3(3)
C2 Fe1 C3 C4 . 119.7(5)
C2 Fe1 C3 C4 3_556 -60.3(5)
C4 Fe1 C3 C4 3_556 180.0000(10)
C1 Fe1 C3 C2 3_556 141.7(3)
C1 Fe1 C3 C2 . -38.3(3)
C5 Fe1 C3 C2 . -83.1(4)
C5 Fe1 C3 C2 3_556 96.9(4)
C2 Fe1 C3 C2 3_556 180.000(2)
C4 Fe1 C3 C2 . -119.7(5)
C4 Fe1 C3 C2 3_556 60.3(5)
C2 C3 C4 C5 . .7(7)
Fe1 C3 C4 C5 . -58.4(4)
C2 C3 C4 Fe1 . 59.1(4)
C1 Fe1 C4 C5 3_556 -141.5(3)
C1 Fe1 C4 C5 . 38.5(3)
C5 Fe1 C4 C5 3_556 180.0
C2 Fe1 C4 C5 . 82.9(4)
C2 Fe1 C4 C5 3_556 -97.1(4)
C3 Fe1 C4 C5 . 120.4(5)
C3 Fe1 C4 C5 3_556 -59.6(5)
C1 Fe1 C4 C3 3_556 98.1(4)
C1 Fe1 C4 C3 . -81.9(4)
C5 Fe1 C4 C3 . -120.4(5)
C5 Fe1 C4 C3 3_556 59.6(5)
C2 Fe1 C4 C3 . -37.5(3)
C2 Fe1 C4 C3 3_556 142.5(3)
C3 Fe1 C4 C3 3_556 180.0000(10)
C3 C4 C5 C1 . .1(6)
Fe1 C4 C5 C1 . -58.6(4)
C3 C4 C5 Fe1 . 58.7(4)
C2 C1 C5 C4 . -.9(6)
P1 C1 C5 C4 . -175.6(4)
Fe1 C1 C5 C4 . 60.2(4)
C2 C1 C5 Fe1 . -61.1(4)
P1 C1 C5 Fe1 . 124.2(4)
C1 Fe1 C5 C4 3_556 61.1(5)
C1 Fe1 C5 C4 . -118.9(5)
C2 Fe1 C5 C4 . -80.5(4)
C2 Fe1 C5 C4 3_556 99.5(4)
C3 Fe1 C5 C4 . -36.7(4)
C3 Fe1 C5 C4 3_556 143.3(4)
C4 Fe1 C5 C4 3_556 180.0
C1 Fe1 C5 C1 3_556 180.0
C2 Fe1 C5 C1 . 38.4(3)
C2 Fe1 C5 C1 3_556 -141.6(3)
C3 Fe1 C5 C1 . 82.2(4)
C3 Fe1 C5 C1 3_556 -97.8(4)
C4 Fe1 C5 C1 . 118.9(5)
C4 Fe1 C5 C1 3_556 -61.1(5)
C1 P1 C6 C7 . 169.3(7)
C12 P1 C6 C7 . 43.7(7)
C1 P1 C6 C11 . -16.2(7)
C12 P1 C6 C11 . -141.8(6)
C11 C6 C7 C8 . 5.6(14)
P1 C6 C7 C8 . -179.9(8)
C6 C7 C8 C9 . -2.0(17)
C7 C8 C9 C10 . -1.7(17)
C8 C9 C10 C11 . 1.8(17)
C7 C6 C11 C10 . -5.4(13)
P1 C6 C11 C10 . 179.9(7)
C9 C10 C11 C6 . 1.9(16)
C1 P1 C12 C13 . -70.6(6)
C6 P1 C12 C13 . 50.8(6)
C1 P1 C12 C17 . 107.1(5)
C6 P1 C12 C17 . -131.5(5)
C17 C12 C13 C14 . -.5(10)
P1 C12 C13 C14 . 177.2(6)
C12 C13 C14 C15 . 1.6(12)
C13 C14 C15 C16 . -2.1(14)
C14 C15 C16 C17 . 1.5(14)
C15 C16 C17 C12 . -.3(12)
C13 C12 C17 C16 . -.1(10)
P1 C12 C17 C16 . -177.9(6)
C29 P2 C18 C22 . -54.8(6)
C23 P2 C18 C22 . 71.8(6)
C29 P2 C18 C19 . 129.3(5)
C23 P2 C18 C19 . -104.1(5)
C29 P2 C18 Fe2 . 40.7(4)
C23 P2 C18 Fe2 . 167.3(3)
C19 Fe2 C18 C22 3 60.6(5)
C19 Fe2 C18 C22 . -119.4(5)
C22 Fe2 C18 C22 3 180.0
C21 Fe2 C18 C22 3 141.9(3)
C21 Fe2 C18 C22 . -38.2(3)
C20 Fe2 C18 C22 3 98.4(4)
C20 Fe2 C18 C22 . -81.6(4)
C19 Fe2 C18 C19 3 180.0
C22 Fe2 C18 C19 3 -60.6(5)
C22 Fe2 C18 C19 . 119.4(5)
C21 Fe2 C18 C19 3 -98.8(4)
C21 Fe2 C18 C19 . 81.2(4)
C20 Fe2 C18 C19 3 -142.2(3)
C20 Fe2 C18 C19 . 37.8(3)
C19 Fe2 C18 P2 3 -64.6(5)
C19 Fe2 C18 P2 . 115.4(5)
C22 Fe2 C18 P2 3 54.8(5)
C22 Fe2 C18 P2 . -125.2(5)
C21 Fe2 C18 P2 3 16.6(4)
C21 Fe2 C18 P2 . -163.4(4)
C20 Fe2 C18 P2 3 -26.8(4)
C20 Fe2 C18 P2 . 153.2(4)
C22 C18 C19 C20 . -.9(7)
P2 C18 C19 C20 . 175.7(4)
Fe2 C18 C19 C20 . -61.1(4)
C22 C18 C19 Fe2 . 60.2(4)
P2 C18 C19 Fe2 . -123.2(4)
C18 Fe2 C19 C20 3 -62.3(5)
C18 Fe2 C19 C20 . 117.7(5)
C22 Fe2 C19 C20 3 -100.0(4)
C22 Fe2 C19 C20 . 80.0(4)
C21 Fe2 C19 C20 3 -143.4(4)
C21 Fe2 C19 C20 . 36.6(4)
C20 Fe2 C19 C20 3 180.0
C18 Fe2 C19 C18 3 180.0
C22 Fe2 C19 C18 3 142.4(3)
C22 Fe2 C19 C18 . -37.6(3)
C21 Fe2 C19 C18 3 99.0(4)
C21 Fe2 C19 C18 . -81.0(4)
C20 Fe2 C19 C18 3 62.3(5)
C20 Fe2 C19 C18 . -117.7(5)
C18 C19 C20 C21 . 1.1(7)
Fe2 C19 C20 C21 . -58.6(4)
C18 C19 C20 Fe2 . 59.7(4)
C18 Fe2 C20 C19 3 140.9(3)
C18 Fe2 C20 C19 . -39.1(3)
C19 Fe2 C20 C19 3 180.0
C22 Fe2 C20 C19 3 96.5(4)
C22 Fe2 C20 C19 . -83.5(4)
C21 Fe2 C20 C19 3 59.2(5)
C21 Fe2 C20 C19 . -120.8(5)
C18 Fe2 C20 C21 3 -98.4(4)
C18 Fe2 C20 C21 . 81.6(4)
C19 Fe2 C20 C21 3 -59.2(5)
C19 Fe2 C20 C21 . 120.8(5)
C22 Fe2 C20 C21 3 -142.8(4)
C22 Fe2 C20 C21 . 37.2(4)
C21 Fe2 C20 C21 3 180.0
C19 C20 C21 C22 . -.9(7)
Fe2 C20 C21 C22 . -59.2(4)
C19 C20 C21 Fe2 . 58.3(4)
C18 Fe2 C21 C20 3 99.0(4)
C18 Fe2 C21 C20 . -81.0(4)
C19 Fe2 C21 C20 3 143.6(3)
C19 Fe2 C21 C20 . -36.4(3)
C22 Fe2 C21 C20 3 60.2(5)
C22 Fe2 C21 C20 . -119.8(5)
C20 Fe2 C21 C20 3 180.0
C18 Fe2 C21 C22 3 -141.2(3)
C18 Fe2 C21 C22 . 38.8(3)
C19 Fe2 C21 C22 3 -96.6(4)
C19 Fe2 C21 C22 . 83.4(4)
C22 Fe2 C21 C22 3 180.0
C20 Fe2 C21 C22 3 -60.2(5)
C20 Fe2 C21 C22 . 119.8(5)
C20 C21 C22 C18 . .3(7)
Fe2 C21 C22 C18 . -59.2(4)
C20 C21 C22 Fe2 . 59.5(4)
C19 C18 C22 C21 . .4(7)
P2 C18 C22 C21 . -175.9(5)
Fe2 C18 C22 C21 . 60.2(4)
C19 C18 C22 Fe2 . -59.9(4)
P2 C18 C22 Fe2 . 123.9(5)
C18 Fe2 C22 C21 3 62.3(5)
C18 Fe2 C22 C21 . -117.7(5)
C19 Fe2 C22 C21 3 100.1(4)
C19 Fe2 C22 C21 . -79.9(4)
C21 Fe2 C22 C21 3 180.0
C20 Fe2 C22 C21 3 142.9(3)
C20 Fe2 C22 C21 . -37.1(3)
C18 Fe2 C22 C18 3 180.0
C19 Fe2 C22 C18 3 -142.1(3)
C19 Fe2 C22 C18 . 37.9(3)
C21 Fe2 C22 C18 3 -62.3(5)
C21 Fe2 C22 C18 . 117.7(5)
C20 Fe2 C22 C18 3 -99.3(4)
C20 Fe2 C22 C18 . 80.7(4)
C18 P2 C23 C28 . 156.4(5)
C29 P2 C23 C28 . -75.4(6)
C18 P2 C23 C24 . -22.8(7)
C29 P2 C23 C24 . 105.4(6)
C28 C23 C24 C25 . -1.2(11)
P2 C23 C24 C25 . 178.0(7)
C23 C24 C25 C26 . .3(14)
C24 C25 C26 C27 . 1.3(15)
C25 C26 C27 C28 . -1.8(14)
C26 C27 C28 C23 . .9(12)
C24 C23 C28 C27 . .6(11)
P2 C23 C28 C27 . -178.6(6)
C18 P2 C29 C34 . 70.2(6)
C23 P2 C29 C34 . -55.8(6)
C18 P2 C29 C30 . -108.1(5)
C23 P2 C29 C30 . 125.9(5)
C34 C29 C30 C31 . .7(10)
P2 C29 C30 C31 . 179.1(5)
C29 C30 C31 C32 . -1.1(12)
C30 C31 C32 C33 . -1.0(14)
C31 C32 C33 C34 . 3.4(14)
C30 C29 C34 C33 . 1.7(11)
P2 C29 C34 C33 . -176.6(6)
C32 C33 C34 C29 . -3.7(13)
